data_7061813
loop_
_publ_author_name
'Kumar, Sunil'
Priyasha,
'Das, Dinabandhu'

_publ_section_title
;
 Molecular tiltation and supramolecular interactions induced uniaxial NTE
 and biaxial PTE in bis-imidazole-based co-crystals
;
_journal_issue 38
_journal_name_full 'New Journal of Chemistry'
_journal_page_first 18465
_journal_page_last 18470
_journal_paper_doi 10.1039/D2NJ03717C
_journal_volume 46
_journal_year 2022
_chemical_formula_sum 'C22 H20 N4 O4'
_chemical_formula_weight 404.42
_space_group_crystal_system monoclinic
_space_group_IT_number 15
_space_group_name_Hall '-C 2yc'
_space_group_name_H-M_alt 'C 1 2/c 1'
_atom_sites_solution_hydrogens mixed
_audit_creation_method SHELXL-2018/3
_audit_update_record
;
2022-07-16 deposited with the CCDC.	2022-09-06 downloaded from the CCDC.
;
_cell_angle_alpha 90
_cell_angle_beta 106.366(6)
_cell_angle_gamma 90
_cell_formula_units_Z 4
_cell_length_a 28.670(5)
_cell_length_b 6.6867(11)
_cell_length_c 11.2601(18)
_cell_measurement_reflns_used 7117
_cell_measurement_temperature 450(2)
_cell_measurement_theta_max 26.26
_cell_measurement_theta_min 2.96
_cell_volume 2071.2(6)
_computing_cell_refinement 'Bruker SAINT'
_computing_data_collection 'Bruker APEX3'
_computing_data_reduction 'Bruker SAINT'
_computing_molecular_graphics 'Xseed-2017 (Barbour, 2017)'
_computing_structure_refinement 'SHELXL-2018/3 (Sheldrick, 2018)'
_computing_structure_solution 'SHELXT 2018/2 (Sheldrick, 2018)'
_diffrn_ambient_temperature 450(2)
_diffrn_measured_fraction_theta_full 0.993
_diffrn_measured_fraction_theta_max 0.990
_diffrn_measurement_device_type 'Bruker APEX-III Photon-II detector'
_diffrn_measurement_method 'phi and omega scan'
_diffrn_radiation_type MoK\a
_diffrn_radiation_wavelength 0.71073
_diffrn_reflns_av_R_equivalents 0.0356
_diffrn_reflns_av_unetI/netI 0.0201
_diffrn_reflns_Laue_measured_fraction_full 0.993
_diffrn_reflns_Laue_measured_fraction_max 0.990
_diffrn_reflns_limit_h_max 36
_diffrn_reflns_limit_h_min -38
_diffrn_reflns_limit_k_max 8
_diffrn_reflns_limit_k_min -8
_diffrn_reflns_limit_l_max 15
_diffrn_reflns_limit_l_min -14
_diffrn_reflns_number 22881
_diffrn_reflns_point_group_measured_fraction_full 0.993
_diffrn_reflns_point_group_measured_fraction_max 0.990
_diffrn_reflns_theta_full 25.000
_diffrn_reflns_theta_max 28.411
_diffrn_reflns_theta_min 2.962
_diffrn_source microfocus
_exptl_absorpt_coefficient_mu 0.092
_exptl_absorpt_correction_T_max 0.7457
_exptl_absorpt_correction_T_min 0.6893
_exptl_absorpt_correction_type multi-scan
_exptl_absorpt_process_details SADABS
_exptl_crystal_colour colorless
_exptl_crystal_density_diffrn 1.297
_exptl_crystal_description block
_exptl_crystal_F_000 848
_exptl_crystal_size_max 0.480
_exptl_crystal_size_mid 0.190
_exptl_crystal_size_min 0.180
_refine_diff_density_max 0.121
_refine_diff_density_min -0.119
_refine_diff_density_rms 0.026
_refine_ls_extinction_method none
_refine_ls_goodness_of_fit_ref 1.037
_refine_ls_hydrogen_treatment mixed
_refine_ls_matrix_type full
_refine_ls_number_parameters 152
_refine_ls_number_reflns 2579
_refine_ls_number_restraints 0
_refine_ls_restrained_S_all 1.037
_refine_ls_R_factor_all 0.0637
_refine_ls_R_factor_gt 0.0453
_refine_ls_shift/su_max 0.000
_refine_ls_shift/su_mean 0.000
_refine_ls_structure_factor_coef Fsqd
_refine_ls_weighting_details 'w=1/[\s^2^(Fo^2^)+(0.0534P)^2^+0.6139P] where P=(Fo^2^+2Fc^2^)/3'
_refine_ls_weighting_scheme calc
_refine_ls_wR_factor_gt 0.1132
_refine_ls_wR_factor_ref 0.1253
_reflns_Friedel_coverage 0.000
_reflns_number_gt 1914
_reflns_number_total 2579
_reflns_threshold_expression 'I > 2\s(I)'
_cod_data_source_file d2nj03717c2.cif
_cod_data_source_block BIMB-TA_450K
_cod_depositor_comments 'Adding full bibliography for 7061809--7061825.cif.'
_cod_original_cell_volume 2071.1(6)
_cod_original_sg_symbol_H-M 'C 2/c'
_cod_database_code 7061813
_shelx_shelxl_version_number 2018/3
_shelx_space_group_comment
;
The symmetry employed for this shelxl refinement is uniquely defined
by the following loop, which should always be used as a source of
symmetry information in preference to the above space-group names.
They are only intended as comments.
;
_shelx_estimated_absorpt_t_min 0.957
_shelx_estimated_absorpt_t_max 0.984

loop_
_space_group_symop_operation_xyz
'x, y, z'
'-x, y, -z+1/2'
'x+1/2, y+1/2, z'
'-x+1/2, y+1/2, -z+1/2'
'-x, -y, -z'
'x, -y, z-1/2'
'-x+1/2, -y+1/2, -z'
'x+1/2, -y+1/2, z-1/2'

loop_
_atom_site_label
_atom_site_type_symbol
_atom_site_fract_x
_atom_site_fract_y
_atom_site_fract_z
_atom_site_U_iso_or_equiv
_atom_site_adp_type
_atom_site_occupancy
_atom_site_site_symmetry_order
_atom_site_calc_flag
_atom_site_refinement_flags_posn
_atom_site_refinement_flags_adp
_atom_site_refinement_flags_occupancy
_atom_site_disorder_assembly
_atom_site_disorder_group
O1 O 0.30085(4) 0.21678(18) 0.14127(10) 0.0768(3) Uani 1 1 d . . . . .
O2 O 0.33802(5) 0.14597(19) -0.00168(12) 0.0886(4) Uani 1 1 d . . . . .
N2 N 0.39543(4) 0.80824(19) 0.24704(11) 0.0647(3) Uani 1 1 d . . . . .
N1 N 0.36068(5) 0.5203(2) 0.18910(12) 0.0753(4) Uani 1 1 d . . . . .
C9 C 0.45586(5) 0.9954(2) 0.40754(13) 0.0599(3) Uani 1 1 d . . . . .
C2 C 0.24646(5) -0.1280(2) 0.09592(13) 0.0653(4) Uani 1 1 d . . . . .
H2 H 0.244022 -0.045519 0.160390 0.078 Uiso 1 1 calc R U . . .
C5 C 0.36239(6) 0.6754(2) 0.25979(14) 0.0673(4) Uani 1 1 d . . . . .
C3 C 0.27744(5) -0.0766(2) 0.02568(11) 0.0555(3) Uani 1 1 d . . . . .
C1 C 0.21942(5) -0.3005(2) 0.07043(13) 0.0661(4) Uani 1 1 d . . . . .
H1 H 0.198887 -0.334635 0.118100 0.079 Uiso 1 1 calc R U . . .
C4 C 0.30814(5) 0.1065(2) 0.05267(12) 0.0613(4) Uani 1 1 d . . . . .
C10 C 0.48497(6) 1.1614(2) 0.42504(15) 0.0755(4) Uani 1 1 d . . . . .
H10 H 0.475334 1.272390 0.374263 0.091 Uiso 1 1 calc R U . . .
C11 C 0.52850(6) 1.1658(2) 0.51730(16) 0.0785(5) Uani 1 1 d . . . . .
H11 H 0.547529 1.280648 0.528469 0.094 Uiso 1 1 calc R U . . .
C8 C 0.40709(6) 0.9975(2) 0.31211(16) 0.0760(4) Uani 1 1 d . . . . .
H8A H 0.382191 1.028337 0.352440 0.091 Uiso 1 1 calc R U . . .
H8B H 0.406792 1.102576 0.252515 0.091 Uiso 1 1 calc R U . . .
C7 C 0.41585(8) 0.7327(3) 0.16138(19) 0.0926(6) Uani 1 1 d . . . . .
C6 C 0.39400(8) 0.5564(3) 0.12640(19) 0.0943(6) Uani 1 1 d . . . . .
H5 H 0.3424(6) 0.694(3) 0.3151(16) 0.090(5) Uiso 1 1 d . . . . .
H7 H 0.4405(8) 0.805(4) 0.144(2) 0.122(8) Uiso 1 1 d . . . . .
H6 H 0.3977(8) 0.465(4) 0.064(2) 0.123(7) Uiso 1 1 d . . . . .
H1A H 0.3227(9) 0.329(4) 0.158(2) 0.134(8) Uiso 1 1 d . . . . .

loop_
_atom_site_aniso_label
_atom_site_aniso_U_11
_atom_site_aniso_U_22
_atom_site_aniso_U_33
_atom_site_aniso_U_23
_atom_site_aniso_U_13
_atom_site_aniso_U_12
O1 0.0894(8) 0.0709(7) 0.0758(7) -0.0183(5) 0.0325(6) -0.0223(6)
O2 0.1025(9) 0.0836(8) 0.0944(8) -0.0163(6) 0.0518(7) -0.0351(7)
N2 0.0601(7) 0.0655(7) 0.0650(7) -0.0098(6) 0.0117(5) -0.0128(5)
N1 0.0797(9) 0.0697(8) 0.0759(8) -0.0167(6) 0.0207(7) -0.0165(7)
C9 0.0586(7) 0.0559(8) 0.0641(7) -0.0089(6) 0.0156(6) -0.0098(6)
C2 0.0728(9) 0.0687(9) 0.0595(7) -0.0123(7) 0.0269(7) -0.0128(7)
C5 0.0636(8) 0.0720(9) 0.0663(8) -0.0117(7) 0.0183(7) -0.0141(7)
C3 0.0567(7) 0.0575(7) 0.0514(6) 0.0012(6) 0.0138(5) -0.0051(6)
C1 0.0707(9) 0.0738(9) 0.0608(8) -0.0062(7) 0.0300(7) -0.0169(7)
C4 0.0646(8) 0.0617(8) 0.0575(7) 0.0019(6) 0.0170(6) -0.0074(6)
C10 0.0799(10) 0.0601(8) 0.0777(9) 0.0067(7) 0.0080(8) -0.0158(7)
C11 0.0736(10) 0.0636(9) 0.0885(10) 0.0035(8) 0.0065(8) -0.0285(8)
C8 0.0670(9) 0.0632(9) 0.0870(10) -0.0118(8) 0.0041(8) -0.0078(7)
C7 0.0910(13) 0.1078(15) 0.0911(12) -0.0243(11) 0.0451(10) -0.0307(11)
C6 0.1016(14) 0.0985(14) 0.0923(12) -0.0360(11) 0.0427(11) -0.0187(11)

loop_
_atom_type_symbol
_atom_type_description
_atom_type_scat_dispersion_real
_atom_type_scat_dispersion_imag
_atom_type_scat_source
C C 0.0033 0.0016 'International Tables Vol C Tables 4.2.6.8 and 6.1.1.4'
H H 0.0000 0.0000 'International Tables Vol C Tables 4.2.6.8 and 6.1.1.4'
N N 0.0061 0.0033 'International Tables Vol C Tables 4.2.6.8 and 6.1.1.4'
O O 0.0106 0.0060 'International Tables Vol C Tables 4.2.6.8 and 6.1.1.4'

loop_
_geom_angle_atom_site_label_1
_geom_angle_atom_site_label_2
_geom_angle_atom_site_label_3
_geom_angle
_geom_angle_site_symmetry_1
_geom_angle_site_symmetry_3
_geom_angle_publ_flag
C4 O1 H1A 111.0(14) . . ?
C5 N2 C7 106.84(14) . . ?
C5 N2 C8 126.46(13) . . ?
C7 N2 C8 126.70(14) . . ?
C5 N1 C6 105.39(14) . . ?
C11 C9 C10 118.04(13) 5_676 . ?
C11 C9 C8 121.77(13) 5_676 . ?
C10 C9 C8 120.11(14) . . ?
C1 C2 C3 120.17(13) . . ?
C1 C2 H2 119.9 . . ?
C3 C2 H2 119.9 . . ?
N1 C5 N2 111.74(14) . . ?
N1 C5 H5 124.8(11) . . ?
N2 C5 H5 123.5(11) . . ?
C1 C3 C2 119.49(13) 7_545 . ?
C1 C3 C4 118.93(12) 7_545 . ?
C2 C3 C4 121.57(12) . . ?
C2 C1 C3 120.35(13) . 7_545 ?
C2 C1 H1 119.8 . . ?
C3 C1 H1 119.8 7_545 . ?
O2 C4 O1 123.43(14) . . ?
O2 C4 C3 122.45(13) . . ?
O1 C4 C3 114.10(12) . . ?
C9 C10 C11 120.69(14) . . ?
C9 C10 H10 119.7 . . ?
C11 C10 H10 119.7 . . ?
C9 C11 C10 121.26(13) 5_676 . ?
C9 C11 H11 119.4 5_676 . ?
C10 C11 H11 119.4 . . ?
N2 C8 C9 112.81(13) . . ?
N2 C8 H8A 109.0 . . ?
C9 C8 H8A 109.0 . . ?
N2 C8 H8B 109.0 . . ?
C9 C8 H8B 109.0 . . ?
H8A C8 H8B 107.8 . . ?
C6 C7 N2 106.03(16) . . ?
C6 C7 H7 136.0(15) . . ?
N2 C7 H7 117.9(14) . . ?
C7 C6 N1 110.00(17) . . ?
C7 C6 H6 129.7(14) . . ?
N1 C6 H6 120.2(14) . . ?

loop_
_geom_bond_atom_site_label_1
_geom_bond_atom_site_label_2
_geom_bond_distance
_geom_bond_site_symmetry_2
_geom_bond_publ_flag
O1 C4 1.3038(17) . ?
O1 H1A 0.96(3) . ?
O2 C4 1.2139(17) . ?
N2 C5 1.3354(19) . ?
N2 C7 1.359(2) . ?
N2 C8 1.4533(19) . ?
N1 C5 1.300(2) . ?
N1 C6 1.360(2) . ?
C9 C11 1.366(2) 5_676 ?
C9 C10 1.369(2) . ?
C9 C8 1.504(2) . ?
C2 C1 1.374(2) . ?
C2 C3 1.3884(18) . ?
C2 H2 0.9300 . ?
C5 H5 0.965(18) . ?
C3 C1 1.3819(19) 7_545 ?
C3 C4 1.4887(19) . ?
C1 H1 0.9300 . ?
C10 C11 1.381(2) . ?
C10 H10 0.9300 . ?
C11 H11 0.9300 . ?
C8 H8A 0.9700 . ?
C8 H8B 0.9700 . ?
C7 C6 1.341(3) . ?
C7 H7 0.92(2) . ?
C6 H6 0.96(2) . ?
